data_7214166
loop_
_publ_author_name
'Liu, Fuling'
'Zhang, Liangliang'
'Wang, Rongming'
'Sun, Jie'
'Yang, Jie'
'Chen, Zhen'
'Wang, Xingpo'
'Sun, Daofeng'

_publ_section_title
;
 Five MOFs with different topologies based on anthracene functionalized
 tetracarboxylic acid: syntheses, structures, and properties
;
_journal_issue 14
_journal_name_full CrystEngComm
_journal_page_first 2917
_journal_paper_doi 10.1039/c3ce42152j
_journal_volume 16
_journal_year 2014
_chemical_formula_sum 'C50 H66 Cd2 N4 O19'
_chemical_formula_weight 1251.87
_chemical_name_systematic
; 
 ? 
;
_space_group_IT_number 14
_symmetry_cell_setting monoclinic
_symmetry_space_group_name_Hall '-P 2ybc'
_symmetry_space_group_name_H-M 'P 1 21/c 1'
_atom_sites_solution_hydrogens geom
_atom_sites_solution_primary direct
_atom_sites_solution_secondary difmap
_audit_creation_method SHELXL-97
_cell_angle_alpha 90.00
_cell_angle_beta 98.729(2)
_cell_angle_gamma 90.00
_cell_formula_units_Z 4
_cell_length_a 15.4676(17)
_cell_length_b 13.1962(15)
_cell_length_c 26.497(3)
_cell_measurement_temperature 298(2)
_cell_volume 5345.8(10)
_computing_structure_refinement 'SHELXL-97 (Sheldrick, 1997)'
_computing_structure_solution 'SHELXS-97 (Sheldrick, 1990)'
_diffrn_ambient_temperature 298(2)
_diffrn_measured_fraction_theta_full 0.996
_diffrn_measured_fraction_theta_max 0.996
_diffrn_radiation_monochromator graphite
_diffrn_radiation_source 'fine-focus sealed tube'
_diffrn_radiation_type MoK\a
_diffrn_radiation_wavelength 0.71073
_diffrn_reflns_av_R_equivalents 0.0393
_diffrn_reflns_av_sigmaI/netI 0.0484
_diffrn_reflns_limit_h_max 18
_diffrn_reflns_limit_h_min -18
_diffrn_reflns_limit_k_max 11
_diffrn_reflns_limit_k_min -15
_diffrn_reflns_limit_l_max 29
_diffrn_reflns_limit_l_min -31
_diffrn_reflns_number 25944
_diffrn_reflns_theta_full 25.00
_diffrn_reflns_theta_max 25.00
_diffrn_reflns_theta_min 1.89
_exptl_absorpt_coefficient_mu 0.873
_exptl_absorpt_correction_T_max 0.9177
_exptl_absorpt_correction_T_min 0.5417
_exptl_absorpt_correction_type multi-scan
_exptl_absorpt_process_details 'APEX2 Software Suite (Bruker,2005)'
_exptl_crystal_density_diffrn 1.555
_exptl_crystal_density_method 'not measured'
_exptl_crystal_F_000 2568
_exptl_crystal_size_max 0.80
_exptl_crystal_size_mid 0.10
_exptl_crystal_size_min 0.10
_platon_squeeze_details
;
;
_refine_diff_density_max 1.853
_refine_diff_density_min -0.611
_refine_diff_density_rms 0.086
_refine_ls_extinction_method none
_refine_ls_goodness_of_fit_ref 1.033
_refine_ls_hydrogen_treatment constr
_refine_ls_matrix_type full
_refine_ls_number_parameters 479
_refine_ls_number_reflns 9382
_refine_ls_number_restraints 0
_refine_ls_restrained_S_all 1.033
_refine_ls_R_factor_all 0.0551
_refine_ls_R_factor_gt 0.0412
_refine_ls_shift/su_max 0.005
_refine_ls_shift/su_mean 0.000
_refine_ls_structure_factor_coef Fsqd
_refine_ls_weighting_details 'calc w=1/[\s^2^(Fo^2^)+(0.0646P)^2^+0.0000P] where P=(Fo^2^+2Fc^2^)/3'
_refine_ls_weighting_scheme calc
_refine_ls_wR_factor_gt 0.1128
_refine_ls_wR_factor_ref 0.1197
_reflns_number_gt 6846
_reflns_number_total 9382
_reflns_threshold_expression >2sigma(I)
_cod_data_source_file c3ce42152j.txt
_cod_data_source_block p3
_cod_original_sg_symbol_H-M P21/c
_cod_database_code 7214166

loop_
_symmetry_equiv_pos_as_xyz
'x, y, z'
'-x, y+1/2, -z+1/2'
'-x, -y, -z'
'x, -y-1/2, z-1/2'

loop_
_atom_site_label
_atom_site_type_symbol
_atom_site_fract_x
_atom_site_fract_y
_atom_site_fract_z
_atom_site_U_iso_or_equiv
_atom_site_adp_type
_atom_site_occupancy
_atom_site_symmetry_multiplicity
_atom_site_calc_flag
_atom_site_refinement_flags
Cd1 Cd 0.254073(17) 0.81505(2) 0.239368(10) 0.02781(10) Uani 1 1 d .
Cd2 Cd 0.21126(2) 0.67755(2) 0.345514(11) 0.03666(11) Uani 1 1 d .
C33 C 0.6089(3) 1.1902(3) 0.21695(15) 0.0319(9) Uani 1 1 d .
O8 O 0.35152(18) 0.9614(2) 0.25114(10) 0.0429(7) Uani 1 1 d .
O7 O 0.29562(18) 0.9035(2) 0.17431(10) 0.0417(7) Uani 1 1 d .
C34 C 0.3484(3) 0.9583(3) 0.20325(16) 0.0341(9) Uani 1 1 d .
C5 C 0.0039(3) 0.4993(3) 0.10985(14) 0.0341(9) Uani 1 1 d .
O4 O -0.1811(2) 0.3430(2) 0.17884(13) 0.0524(8) Uani 1 1 d .
C23 C 0.4192(2) 1.0038(3) 0.12805(14) 0.0306(9) Uani 1 1 d .
H23 H 0.3776 0.9633 0.1086 0.037 Uiso 1 1 calc R
C4 C 0.0646(3) 0.5592(3) 0.14011(15) 0.0360(10) Uani 1 1 d .
H4 H 0.1051 0.5965 0.1252 0.043 Uiso 1 1 calc R
O9 O 0.6013(2) 1.2140(2) 0.26130(11) 0.0462(8) Uani 1 1 d .
C20 C 0.5409(2) 1.1260(3) 0.18551(13) 0.0269(8) Uani 1 1 d .
O10 O 0.67404(17) 1.2187(2) 0.19645(11) 0.0375(7) Uani 1 1 d .
C17 C -0.1253(3) 0.3927(3) 0.20768(17) 0.0388(10) Uani 1 1 d .
C22 C 0.4139(2) 1.0192(3) 0.17911(14) 0.0290(9) Uani 1 1 d .
O11 O 0.5330(3) 0.6615(2) 0.09116(12) 0.0599(10) Uani 1 1 d .
C19 C 0.5455(2) 1.1083(3) 0.13467(14) 0.0286(9) Uani 1 1 d .
H19 H 0.5900 1.1379 0.1198 0.034 Uiso 1 1 calc R
C18 C 0.4846(2) 1.0471(3) 0.10536(13) 0.0278(8) Uani 1 1 d .
C1 C -0.0570(2) 0.4498(3) 0.18500(15) 0.0324(9) Uani 1 1 d .
C21 C 0.4740(2) 1.0815(3) 0.20775(14) 0.0300(9) Uani 1 1 d .
H21 H 0.4700 1.0938 0.2419 0.036 Uiso 1 1 calc R
C7 C 0.0025(3) 0.4978(3) 0.05298(15) 0.0376(10) Uani 1 1 d .
C24 C 0.4929(2) 1.0230(3) 0.05123(14) 0.0295(9) Uani 1 1 d .
O12 O 0.5344(3) 0.6200(2) -0.00319(12) 0.0627(10) Uani 1 1 d .
C10 C 0.0640(3) 0.4426(3) 0.03140(14) 0.0357(10) Uani 1 1 d .
C2 C 0.0041(3) 0.5099(3) 0.21510(15) 0.0337(9) Uani 1 1 d .
H2 H 0.0038 0.5136 0.2501 0.040 Uiso 1 1 calc R
C8 C -0.0622(3) 0.5544(3) 0.02240(15) 0.0382(10) Uani 1 1 d .
C11 C 0.1280(3) 0.3815(4) 0.06146(16) 0.0453(11) Uani 1 1 d .
H11 H 0.1294 0.3792 0.0967 0.054 Uiso 1 1 calc R
O3 O -0.1270(2) 0.4012(3) 0.25430(12) 0.0519(8) Uani 1 1 d .
C6 C -0.0562(3) 0.4438(3) 0.13252(15) 0.0371(10) Uani 1 1 d .
H6 H -0.0963 0.4023 0.1125 0.045 Uiso 1 1 calc R
C28 C 0.5243(3) 0.7444(3) 0.05914(16) 0.0437(11) Uani 1 1 d .
C29 C 0.5270(3) 0.7195(3) 0.00714(17) 0.0423(11) Uani 1 1 d .
C3 C 0.0653(2) 0.5641(3) 0.19337(14) 0.0322(9) Uani 1 1 d .
C12 C 0.1868(3) 0.3268(4) 0.03995(19) 0.0500(12) Uani 1 1 d .
C26 C 0.5064(3) 0.9225(3) 0.03724(14) 0.0305(9) Uani 1 1 d .
C9 C -0.1266(3) 0.6129(4) 0.04367(17) 0.0462(11) Uani 1 1 d .
H9 H -0.1270 0.6115 0.0787 0.055 Uiso 1 1 calc R
C30 C 0.5242(3) 0.7959(3) -0.02799(16) 0.0382(10) Uani 1 1 d .
H30 H 0.5303 0.7800 -0.0615 0.046 Uiso 1 1 calc R
C27 C 0.5148(3) 0.8419(3) 0.07378(15) 0.0372(10) Uani 1 1 d .
H27 H 0.5138 0.8564 0.1080 0.045 Uiso 1 1 calc R
C25 C 0.4878(2) 1.1012(3) 0.01479(14) 0.0310(9) Uani 1 1 d .
C32 C 0.5383(5) 0.6828(4) 0.14501(19) 0.082(2) Uani 1 1 d .
H32A H 0.4857 0.7160 0.1512 0.123 Uiso 1 1 calc R
H32B H 0.5876 0.7259 0.1558 0.123 Uiso 1 1 calc R
H32C H 0.5452 0.6204 0.1639 0.123 Uiso 1 1 calc R
O6 O 0.2496(2) 0.2641(3) 0.06512(14) 0.0741(11) Uani 1 1 d .
C13 C 0.1860(3) 0.3307(4) -0.01388(19) 0.0528(13) Uani 1 1 d .
O5 O 0.2498(2) 0.2725(3) -0.03068(15) 0.0724(11) Uani 1 1 d .
O1 O 0.1779(2) 0.6855(2) 0.20243(11) 0.0449(8) Uani 1 1 d .
O2 O 0.1299(2) 0.6292(3) 0.27264(11) 0.0596(10) Uani 1 1 d .
O2W O 0.0955(2) 0.6682(3) 0.38840(14) 0.0793(13) Uani 1 1 d .
H2WA H 0.0846 0.6133 0.4030 0.095 Uiso 1 1 d R
H2WB H 0.0630 0.7197 0.3899 0.095 Uiso 1 1 d R
C16 C 0.1293(3) 0.6313(3) 0.22548(16) 0.0377(10) Uani 1 1 d .
O13 O 0.2901(2) 0.7301(3) 0.41889(13) 0.0759(12) Uani 1 1 d .
O1W O 0.2492(3) 0.5158(3) 0.36339(14) 0.0758(11) Uani 1 1 d .
H1WA H 0.2194 0.4798 0.3810 0.091 Uiso 1 1 d R
H1WB H 0.2936 0.4906 0.3526 0.091 Uiso 1 1 d R
C31 C 0.5382(5) 0.5929(4) -0.0547(2) 0.091(2) Uani 1 1 d .
H31A H 0.4868 0.6173 -0.0762 0.136 Uiso 1 1 calc R
H31B H 0.5411 0.5205 -0.0575 0.136 Uiso 1 1 calc R
H31C H 0.5892 0.6226 -0.0653 0.136 Uiso 1 1 calc R
C14 C 0.2523(4) 0.2756(6) -0.0849(2) 0.095(2) Uani 1 1 d .
H14A H 0.1942 0.2673 -0.1031 0.142 Uiso 1 1 calc R
H14B H 0.2889 0.2219 -0.0939 0.142 Uiso 1 1 calc R
H14C H 0.2755 0.3396 -0.0937 0.142 Uiso 1 1 calc R
C15 C 0.2508(4) 0.2475(5) 0.1174(2) 0.0832(19) Uani 1 1 d .
H15A H 0.1949 0.2224 0.1231 0.125 Uiso 1 1 calc R
H15B H 0.2632 0.3100 0.1355 0.125 Uiso 1 1 calc R
H15C H 0.2953 0.1986 0.1293 0.125 Uiso 1 1 calc R
C38 C 0.2834(7) 0.8691(7) 0.5282(3) 0.235(6) Uiso 1 1 d G
H38A H 0.3343 0.9027 0.5467 0.282 Uiso 1 1 calc R
H38B H 0.2319 0.9081 0.5326 0.282 Uiso 1 1 calc R
N1 N 0.2909(5) 0.8622(5) 0.4755(3) 0.178(3) Uiso 1 1 d G
C35 C 0.2887(4) 0.7580(5) 0.4620(2) 0.094(2) Uiso 1 1 d G
C36 C 0.2799(6) 0.7006(5) 0.5062(3) 0.202(5) Uiso 1 1 d G
H36A H 0.3293 0.6550 0.5144 0.242 Uiso 1 1 calc R
H36B H 0.2268 0.6604 0.5003 0.242 Uiso 1 1 calc R
C37 C 0.2766(7) 0.7693(9) 0.5471(2) 0.222(6) Uiso 1 1 d G
H37A H 0.2219 0.7614 0.5605 0.266 Uiso 1 1 calc R
H37B H 0.3244 0.7559 0.5745 0.266 Uiso 1 1 calc R
C39 C 0.3118(12) 0.9369(15) 0.4372(7) 0.298(9) Uiso 1 1 d .
H39A H 0.3046 0.9057 0.4041 0.447 Uiso 1 1 calc R
H39B H 0.3711 0.9593 0.4462 0.447 Uiso 1 1 calc R
H39C H 0.2731 0.9939 0.4365 0.447 Uiso 1 1 calc R

loop_
_atom_site_aniso_label
_atom_site_aniso_U_11
_atom_site_aniso_U_22
_atom_site_aniso_U_33
_atom_site_aniso_U_23
_atom_site_aniso_U_13
_atom_site_aniso_U_12
Cd1 0.02571(16) 0.03037(17) 0.02841(17) 0.00503(12) 0.00748(12) -0.00164(12)
Cd2 0.03915(19) 0.0449(2) 0.02633(17) 0.00119(13) 0.00630(13) -0.00384(15)
C33 0.034(2) 0.032(2) 0.030(2) -0.0026(17) 0.0049(18) -0.0003(19)
O8 0.0486(18) 0.0481(18) 0.0360(17) 0.0028(14) 0.0198(14) -0.0119(15)
O7 0.0388(16) 0.0500(18) 0.0365(16) 0.0075(14) 0.0063(13) -0.0219(15)
C34 0.028(2) 0.032(2) 0.044(3) 0.0067(19) 0.0126(19) 0.0036(19)
C5 0.035(2) 0.044(2) 0.0216(19) 0.0001(18) -0.0005(17) -0.004(2)
O4 0.0411(18) 0.0490(19) 0.066(2) 0.0031(17) 0.0043(16) -0.0182(16)
C23 0.029(2) 0.030(2) 0.033(2) -0.0025(17) 0.0035(17) -0.0076(18)
C4 0.035(2) 0.042(2) 0.032(2) 0.0054(19) 0.0090(18) -0.009(2)
O9 0.0518(19) 0.0570(19) 0.0313(16) -0.0140(14) 0.0112(14) -0.0174(16)
C20 0.031(2) 0.026(2) 0.025(2) -0.0022(16) 0.0055(16) -0.0029(17)
O10 0.0287(15) 0.0420(16) 0.0434(17) -0.0097(14) 0.0105(13) -0.0099(13)
C17 0.031(2) 0.037(2) 0.048(3) 0.005(2) 0.005(2) -0.007(2)
C22 0.030(2) 0.028(2) 0.029(2) 0.0064(16) 0.0046(17) -0.0022(17)
O11 0.107(3) 0.0352(18) 0.0399(18) 0.0071(14) 0.0200(19) 0.0031(18)
C19 0.030(2) 0.032(2) 0.026(2) 0.0053(17) 0.0104(16) -0.0065(18)
C18 0.033(2) 0.028(2) 0.0244(19) -0.0006(16) 0.0099(16) -0.0038(18)
C1 0.029(2) 0.034(2) 0.035(2) -0.0003(18) 0.0079(17) -0.0093(18)
C21 0.034(2) 0.029(2) 0.028(2) -0.0005(17) 0.0089(17) -0.0018(18)
C7 0.041(2) 0.042(2) 0.029(2) -0.0061(19) 0.0039(19) -0.011(2)
C24 0.029(2) 0.035(2) 0.0246(19) -0.0029(17) 0.0040(16) -0.0104(18)
O12 0.116(3) 0.0304(17) 0.0470(19) 0.0018(15) 0.028(2) 0.0042(19)
C10 0.037(2) 0.042(2) 0.028(2) -0.0017(18) 0.0014(18) -0.006(2)
C2 0.041(2) 0.036(2) 0.025(2) -0.0027(17) 0.0088(18) -0.007(2)
C8 0.040(2) 0.043(2) 0.030(2) 0.0017(19) 0.0039(19) -0.005(2)
C11 0.048(3) 0.055(3) 0.033(2) 0.011(2) 0.007(2) 0.005(2)
O3 0.0484(19) 0.063(2) 0.049(2) 0.0006(16) 0.0221(15) -0.0113(17)
C6 0.033(2) 0.041(2) 0.035(2) -0.0029(19) -0.0048(18) -0.007(2)
C28 0.062(3) 0.036(2) 0.035(2) 0.010(2) 0.014(2) -0.004(2)
C29 0.061(3) 0.028(2) 0.040(3) 0.0008(19) 0.013(2) -0.005(2)
C3 0.032(2) 0.038(2) 0.026(2) -0.0068(17) 0.0030(17) -0.0049(19)
C12 0.039(3) 0.059(3) 0.051(3) 0.010(2) 0.005(2) 0.003(2)
C26 0.036(2) 0.033(2) 0.0237(19) 0.0003(16) 0.0083(17) -0.0068(18)
C9 0.047(3) 0.060(3) 0.033(2) -0.004(2) 0.006(2) 0.009(2)
C30 0.049(3) 0.037(2) 0.030(2) -0.0026(18) 0.010(2) -0.005(2)
C27 0.053(3) 0.034(2) 0.026(2) 0.0038(18) 0.0103(19) -0.004(2)
C25 0.033(2) 0.034(2) 0.027(2) -0.0010(17) 0.0067(17) -0.0092(19)
C32 0.149(6) 0.066(4) 0.036(3) 0.025(3) 0.028(3) 0.008(4)
O6 0.060(2) 0.102(3) 0.062(2) 0.030(2) 0.0156(19) 0.033(2)
C13 0.051(3) 0.057(3) 0.051(3) 0.002(2) 0.012(2) 0.008(3)
O5 0.063(2) 0.090(3) 0.067(2) 0.005(2) 0.0200(19) 0.032(2)
O1 0.0448(18) 0.0476(18) 0.0429(18) -0.0075(14) 0.0087(14) -0.0207(15)
O2 0.061(2) 0.089(3) 0.0278(17) -0.0119(17) 0.0028(15) -0.033(2)
O2W 0.057(2) 0.116(4) 0.070(3) 0.027(2) 0.026(2) 0.003(2)
C16 0.031(2) 0.041(3) 0.041(3) -0.004(2) 0.0034(19) -0.002(2)
O13 0.064(2) 0.116(3) 0.044(2) -0.028(2) -0.0031(18) 0.009(2)
O1W 0.104(3) 0.046(2) 0.084(3) 0.0095(19) 0.038(2) 0.004(2)
C31 0.182(7) 0.032(3) 0.068(4) -0.013(3) 0.051(4) -0.006(4)
C14 0.088(5) 0.128(6) 0.073(4) -0.008(4) 0.029(4) 0.046(5)
C15 0.083(4) 0.096(5) 0.065(4) 0.022(4) -0.007(3) 0.023(4)

loop_
_atom_type_symbol
_atom_type_description
_atom_type_scat_dispersion_real
_atom_type_scat_dispersion_imag
_atom_type_scat_source
C C 0.0033 0.0016 'International Tables Vol C Tables 4.2.6.8 and 6.1.1.4'
H H 0.0000 0.0000 'International Tables Vol C Tables 4.2.6.8 and 6.1.1.4'
N N 0.0061 0.0033 'International Tables Vol C Tables 4.2.6.8 and 6.1.1.4'
O O 0.0106 0.0060 'International Tables Vol C Tables 4.2.6.8 and 6.1.1.4'
Cd Cd -0.8075 1.2024 'International Tables Vol C Tables 4.2.6.8 and 6.1.1.4'

loop_
_geom_angle_atom_site_label_1
_geom_angle_atom_site_label_2
_geom_angle_atom_site_label_3
_geom_angle
_geom_angle_site_symmetry_1
_geom_angle_site_symmetry_3
O1 Cd1 O7 104.82(11) . .
O1 Cd1 O10 93.78(11) . 2_645
O7 Cd1 O10 134.23(10) . 2_645
O1 Cd1 O3 90.60(12) . 2
O7 Cd1 O3 98.37(11) . 2
O10 Cd1 O3 123.26(10) 2_645 2
O1 Cd1 O8 160.53(10) . .
O7 Cd1 O8 56.35(10) . .
O10 Cd1 O8 97.14(10) 2_645 .
O3 Cd1 O8 96.75(11) 2 .
O1 Cd1 O9 90.13(11) . 2_645
O7 Cd1 O9 85.13(10) . 2_645
O10 Cd1 O9 52.87(9) 2_645 2_645
O3 Cd1 O9 176.11(10) 2 2_645
O8 Cd1 O9 83.76(10) . 2_645
O1 Cd1 O4 101.95(11) . 2
O7 Cd1 O4 140.25(10) . 2
O10 Cd1 O4 71.51(10) 2_645 2
O3 Cd1 O4 52.33(10) 2 2
O8 Cd1 O4 96.78(10) . 2
O9 Cd1 O4 123.79(9) 2_645 2
O1 Cd1 C34 132.40(12) . .
O7 Cd1 C34 28.27(11) . .
O10 Cd1 C34 115.77(11) 2_645 .
O3 Cd1 C34 101.36(12) 2 .
O8 Cd1 C34 28.32(11) . .
O9 Cd1 C34 80.92(11) 2_645 .
O4 Cd1 C34 121.87(12) 2 .
O2 Cd2 O13 178.20(14) . .
O2 Cd2 O1W 90.35(15) . .
O13 Cd2 O1W 91.18(15) . .
O2 Cd2 O2W 91.92(13) . .
O13 Cd2 O2W 87.08(14) . .
O1W Cd2 O2W 92.49(14) . .
O2 Cd2 O10 91.40(11) . 2_645
O13 Cd2 O10 89.33(12) . 2_645
O1W Cd2 O10 97.49(12) . 2_645
O2W Cd2 O10 169.46(13) . 2_645
O2 Cd2 O4 87.98(13) . 2
O13 Cd2 O4 90.58(15) . 2
O1W Cd2 O4 174.40(12) . 2
O2W Cd2 O4 92.91(13) . 2
O10 Cd2 O4 77.22(11) 2_645 2
O9 C33 O10 121.7(4) . .
O9 C33 C20 120.6(3) . .
O10 C33 C20 117.6(3) . .
C34 O8 Cd1 85.3(2) . .
C34 O7 Cd1 93.7(2) . .
O8 C34 O7 123.5(4) . .
O8 C34 C22 118.9(4) . .
O7 C34 C22 117.5(3) . .
O8 C34 Cd1 66.4(2) . .
O7 C34 Cd1 57.98(19) . .
C22 C34 Cd1 166.7(3) . .
C4 C5 C6 119.3(3) . .
C4 C5 C7 119.5(3) . .
C6 C5 C7 121.1(4) . .
C17 O4 Cd2 139.6(3) . 2_545
C17 O4 Cd1 85.0(3) . 2_545
Cd2 O4 Cd1 90.23(10) 2_545 2_545
C18 C23 C22 121.5(4) . .
C18 C23 H23 119.2 . .
C22 C23 H23 119.2 . .
C5 C4 C3 120.4(4) . .
C5 C4 H4 119.8 . .
C3 C4 H4 119.8 . .
C33 O9 Cd1 85.3(2) . 2_655
C19 C20 C21 119.5(3) . .
C19 C20 C33 120.2(3) . .
C21 C20 C33 120.4(3) . .
C33 O10 Cd1 100.1(2) . 2_655
C33 O10 Cd2 149.0(3) . 2_655
Cd1 O10 Cd2 99.69(10) 2_655 2_655
O3 C17 O4 122.6(4) . .
O3 C17 C1 118.4(4) . .
O4 C17 C1 118.9(4) . .
C21 C22 C23 119.4(3) . .
C21 C22 C34 121.6(3) . .
C23 C22 C34 118.7(3) . .
C28 O11 C32 116.1(4) . .
C20 C19 C18 121.0(3) . .
C20 C19 H19 119.5 . .
C18 C19 H19 119.5 . .
C23 C18 C19 118.6(3) . .
C23 C18 C24 120.5(3) . .
C19 C18 C24 120.8(3) . .
C6 C1 C2 119.8(3) . .
C6 C1 C17 119.0(4) . .
C2 C1 C17 121.2(4) . .
C22 C21 C20 120.0(3) . .
C22 C21 H21 120.0 . .
C20 C21 H21 120.0 . .
C10 C7 C8 121.0(4) . .
C10 C7 C5 120.8(4) . .
C8 C7 C5 118.2(4) . .
C26 C24 C25 120.5(3) . .
C26 C24 C18 119.6(3) . .
C25 C24 C18 119.9(3) . .
C29 O12 C31 117.2(4) . .
C7 C10 C11 121.9(4) . .
C7 C10 C8 119.2(4) . 3_565
C11 C10 C8 118.9(4) . 3_565
C3 C2 C1 120.4(3) . .
C3 C2 H2 119.8 . .
C1 C2 H2 119.8 . .
C7 C8 C10 119.8(4) . 3_565
C7 C8 C9 122.2(4) . .
C10 C8 C9 117.9(4) 3_565 .
C12 C11 C10 121.4(4) . .
C12 C11 H11 119.3 . .
C10 C11 H11 119.3 . .
C17 O3 Cd1 100.1(3) . 2_545
C5 C6 C1 120.6(4) . .
C5 C6 H6 119.7 . .
C1 C6 H6 119.7 . .
C27 C28 O11 125.5(4) . .
C27 C28 C29 121.0(4) . .
O11 C28 C29 113.5(4) . .
O12 C29 C30 125.0(4) . .
O12 C29 C28 115.9(4) . .
C30 C29 C28 119.1(4) . .
C2 C3 C4 119.5(4) . .
C2 C3 C16 120.4(3) . .
C4 C3 C16 120.0(4) . .
C11 C12 O6 126.1(4) . .
C11 C12 C13 119.8(4) . .
O6 C12 C13 114.0(4) . .
C24 C26 C27 121.8(3) . .
C24 C26 C25 119.7(3) . 3_675
C27 C26 C25 118.6(4) . 3_675
C13 C9 C8 121.3(4) 3_565 .
C13 C9 H9 119.4 3_565 .
C8 C9 H9 119.4 . .
C29 C30 C25 121.9(4) . 3_675
C29 C30 H30 119.1 . .
C25 C30 H30 119.1 3_675 .
C28 C27 C26 120.9(4) . .
C28 C27 H27 119.6 . .
C26 C27 H27 119.6 . .
C24 C25 C30 121.8(3) . 3_675
C24 C25 C26 119.8(4) . 3_675
C30 C25 C26 118.4(3) 3_675 3_675
O11 C32 H32A 109.5 . .
O11 C32 H32B 109.5 . .
H32A C32 H32B 109.5 . .
O11 C32 H32C 109.5 . .
H32A C32 H32C 109.5 . .
H32B C32 H32C 109.5 . .
C12 O6 C15 118.6(4) . .
C9 C13 O5 125.4(5) 3_565 .
C9 C13 C12 120.6(4) 3_565 .
O5 C13 C12 113.9(4) . .
C13 O5 C14 115.8(4) . .
C16 O1 Cd1 122.7(3) . .
C16 O2 Cd2 141.0(3) . .
Cd2 O2W H2WA 120.1 . .
Cd2 O2W H2WB 119.9 . .
H2WA O2W H2WB 120.0 . .
O2 C16 O1 125.6(4) . .
O2 C16 C3 117.4(4) . .
O1 C16 C3 116.9(4) . .
C35 O13 Cd2 146.3(4) . .
Cd2 O1W H1WA 120.0 . .
Cd2 O1W H1WB 120.0 . .
H1WA O1W H1WB 120.0 . .
O12 C31 H31A 109.5 . .
O12 C31 H31B 109.5 . .
H31A C31 H31B 109.5 . .
O12 C31 H31C 109.5 . .
H31A C31 H31C 109.5 . .
H31B C31 H31C 109.5 . .
O5 C14 H14A 109.5 . .
O5 C14 H14B 109.5 . .
H14A C14 H14B 109.5 . .
O5 C14 H14C 109.5 . .
H14A C14 H14C 109.5 . .
H14B C14 H14C 109.5 . .
O6 C15 H15A 109.5 . .
O6 C15 H15B 109.5 . .
H15A C15 H15B 109.5 . .
O6 C15 H15C 109.5 . .
H15A C15 H15C 109.5 . .
H15B C15 H15C 109.5 . .
C37 C38 N1 108.0 . .
C37 C38 H38A 110.1 . .
N1 C38 H38A 110.1 . .
C37 C38 H38B 110.1 . .
N1 C38 H38B 110.1 . .
H38A C38 H38B 108.4 . .
C35 N1 C38 108.0 . .
C35 N1 C39 117.9(10) . .
C38 N1 C39 133.4(10) . .
O13 C35 C36 129.6(7) . .
O13 C35 N1 122.3(7) . .
C36 C35 N1 108.0 . .
C35 C36 C37 108.0 . .
C35 C36 H36A 110.1 . .
C37 C36 H36A 110.1 . .
C35 C36 H36B 110.1 . .
C37 C36 H36B 110.1 . .
H36A C36 H36B 108.4 . .
C38 C37 C36 108.0 . .
C38 C37 H37A 110.1 . .
C36 C37 H37A 110.1 . .
C38 C37 H37B 110.1 . .
C36 C37 H37B 110.1 . .
H37A C37 H37B 108.4 . .
N1 C39 H39A 109.5 . .
N1 C39 H39B 109.5 . .
H39A C39 H39B 109.5 . .
N1 C39 H39C 109.5 . .
H39A C39 H39C 109.5 . .
H39B C39 H39C 109.5 . .

loop_
_geom_bond_atom_site_label_1
_geom_bond_atom_site_label_2
_geom_bond_distance
_geom_bond_site_symmetry_2
Cd1 O1 2.218(3) .
Cd1 O7 2.255(3) .
Cd1 O10 2.274(3) 2_645
Cd1 O3 2.299(3) 2
Cd1 O8 2.440(3) .
Cd1 O9 2.607(3) 2_645
Cd1 O4 2.617(3) 2
Cd1 C34 2.654(4) .
Cd2 O2 2.232(3) .
Cd2 O13 2.242(3) .
Cd2 O1W 2.245(3) .
Cd2 O2W 2.265(3) .
Cd2 O10 2.297(3) 2_645
Cd2 O4 2.304(3) 2
C33 O9 1.239(5) .
C33 O10 1.272(4) .
C33 C20 1.501(5) .
O8 C34 1.263(5) .
O7 C34 1.260(5) .
C34 C22 1.509(5) .
C5 C4 1.386(5) .
C5 C6 1.390(5) .
C5 C7 1.504(5) .
O4 C17 1.249(5) .
O4 Cd2 2.304(3) 2_545
O4 Cd1 2.617(3) 2_545
C23 C18 1.377(5) .
C23 C22 1.383(5) .
C23 H23 0.9300 .
C4 C3 1.411(5) .
C4 H4 0.9300 .
O9 Cd1 2.607(3) 2_655
C20 C19 1.379(5) .
C20 C21 1.396(5) .
O10 Cd1 2.274(3) 2_655
O10 Cd2 2.297(3) 2_655
C17 O3 1.245(5) .
C17 C1 1.496(5) .
C22 C21 1.380(5) .
O11 C28 1.378(5) .
O11 C32 1.444(6) .
C19 C18 1.386(5) .
C19 H19 0.9300 .
C18 C24 1.493(5) .
C1 C6 1.395(5) .
C1 C2 1.390(5) .
C21 H21 0.9300 .
C7 C10 1.390(6) .
C7 C8 1.403(6) .
C24 C26 1.401(5) .
C24 C25 1.407(5) .
O12 C29 1.350(5) .
O12 C31 1.421(6) .
C10 C11 1.422(6) .
C10 C8 1.422(5) 3_565
C2 C3 1.380(5) .
C2 H2 0.9300 .
C8 C10 1.422(5) 3_565
C8 C9 1.441(6) .
C11 C12 1.354(6) .
C11 H11 0.9300 .
O3 Cd1 2.299(3) 2_545
C6 H6 0.9300 .
C28 C27 1.358(6) .
C28 C29 1.423(6) .
C29 C30 1.368(6) .
C3 C16 1.494(6) .
C12 O6 1.369(6) .
C12 C13 1.425(7) .
C26 C27 1.431(5) .
C26 C25 1.429(5) 3_675
C9 C13 1.342(6) 3_565
C9 H9 0.9300 .
C30 C25 1.422(6) 3_675
C30 H30 0.9300 .
C27 H27 0.9300 .
C25 C30 1.422(6) 3_675
C25 C26 1.429(5) 3_675
C32 H32A 0.9600 .
C32 H32B 0.9600 .
C32 H32C 0.9600 .
O6 C15 1.399(6) .
C13 C9 1.342(6) 3_565
C13 O5 1.377(6) .
O5 C14 1.442(6) .
O1 C16 1.261(5) .
O2 C16 1.249(5) .
O2W H2WA 0.8500 .
O2W H2WB 0.8501 .
O13 C35 1.203(6) .
O1W H1WA 0.8500 .
O1W H1WB 0.8501 .
C31 H31A 0.9600 .
C31 H31B 0.9600 .
C31 H31C 0.9600 .
C14 H14A 0.9600 .
C14 H14B 0.9600 .
C14 H14C 0.9600 .
C15 H15A 0.9600 .
C15 H15B 0.9600 .
C15 H15C 0.9600 .
C38 C37 1.4200 .
C38 N1 1.4200 .
C38 H38A 0.9700 .
C38 H38B 0.9700 .
N1 C35 1.4200 .
N1 C39 1.486(18) .
C35 C36 1.4200 .
C36 C37 1.4200 .
C36 H36A 0.9700 .
C36 H36B 0.9700 .
C37 H37A 0.9700 .
C37 H37B 0.9700 .
C39 H39A 0.9600 .
C39 H39B 0.9600 .
C39 H39C 0.9600 .

loop_
_platon_squeeze_void_nr
_platon_squeeze_void_average_x
_platon_squeeze_void_average_y
_platon_squeeze_void_average_z
_platon_squeeze_void_volume
_platon_squeeze_void_count_electrons
_platon_squeeze_void_content
1 0.000 -0.007 0.002 1846 565 ' '
